data_4073046
loop_
_publ_author_name
'McGuinness, David S.'
'Rucklidge, Adam J.'
'Tooze, Robert P.'
'Slawin, Alexandra M. Z.'

_publ_section_title
;
 Cocatalyst Influence in Selective Oligomerization:&#x00A0; Effect on
 Activity, Catalyst Stability, and 1-Hexene/1-Octene Selectivity in the
 Ethylene Trimerization and Tetramerization Reaction
;
_journal_issue 10
_journal_name_full Organometallics
_journal_page_first 2561
_journal_paper_doi 10.1021/om070029c
_journal_volume 26
_journal_year 2007
_chemical_formula_moiety 'C16 H10 Al F27 O4'
_chemical_formula_sum 'C16 H10 Al F27 O4'
_chemical_formula_weight 806.22
_chemical_name_systematic
; 
 ? 
;
_space_group_IT_number 14
_symmetry_cell_setting monoclinic
_symmetry_space_group_name_Hall '-P 2yn'
_symmetry_space_group_name_H-M 'P 1 21/n 1'
_atom_sites_solution_hydrogens geom
_atom_sites_solution_primary direct
_atom_sites_solution_secondary difmap
_audit_creation_method SHELXL-97
_cell_angle_alpha 90.00
_cell_angle_beta 91.16(2)
_cell_angle_gamma 90.00
_cell_formula_units_Z 4
_cell_length_a 9.910(5)
_cell_length_b 16.630(7)
_cell_length_c 16.280(7)
_cell_measurement_reflns_used 6764
_cell_measurement_temperature 93(2)
_cell_measurement_theta_max 25.3491
_cell_measurement_theta_min 1.7600
_cell_volume 2682(2)
_computing_cell_refinement 'CrystalClear (Rigaku Corp., 2004)'
_computing_data_collection 'CrystalClear (Rigaku Corp., 2004)'
_computing_data_reduction 'CrystalClear (Rigaku Corp., 2004)'
_computing_molecular_graphics 'Bruker SHELXTL'
_computing_publication_material 'Bruker SHELXTL'
_computing_structure_refinement 'SHELXL-97 (Sheldrick, 1997)'
_computing_structure_solution 'SHELXS-97 (Sheldrick, 1990)'
_diffrn_ambient_temperature 93(2)
_diffrn_detector_area_resol_mean 0.83
_diffrn_measured_fraction_theta_full 0.980
_diffrn_measured_fraction_theta_max 0.980
_diffrn_measurement_device_type CCD
_diffrn_measurement_method dtprofit.ref
_diffrn_radiation_monochromator confocal
_diffrn_radiation_source 'rotating anode'
_diffrn_radiation_type MoK\a
_diffrn_radiation_wavelength 0.71073
_diffrn_reflns_av_R_equivalents 0.2077
_diffrn_reflns_av_sigmaI/netI 0.2429
_diffrn_reflns_limit_h_max 11
_diffrn_reflns_limit_h_min -11
_diffrn_reflns_limit_k_max 19
_diffrn_reflns_limit_k_min -16
_diffrn_reflns_limit_l_max 19
_diffrn_reflns_limit_l_min -16
_diffrn_reflns_number 16045
_diffrn_reflns_theta_full 25.22
_diffrn_reflns_theta_max 25.22
_diffrn_reflns_theta_min 1.75
_exptl_absorpt_coefficient_mu 0.289
_exptl_absorpt_correction_T_max 1.0000
_exptl_absorpt_correction_T_min 0.3155
_exptl_absorpt_correction_type multi-scan
_exptl_crystal_colour Colorless
_exptl_crystal_density_diffrn 1.996
_exptl_crystal_density_method 'not measured'
_exptl_crystal_description Prism
_exptl_crystal_F_000 1576
_exptl_crystal_size_max 0.0300
_exptl_crystal_size_mid 0.0300
_exptl_crystal_size_min 0.0300
_refine_diff_density_max 0.607
_refine_diff_density_min -0.616
_refine_diff_density_rms 0.146
_refine_ls_extinction_method none
_refine_ls_goodness_of_fit_ref 1.076
_refine_ls_hydrogen_treatment constr
_refine_ls_matrix_type full
_refine_ls_number_parameters 434
_refine_ls_number_reflns 4750
_refine_ls_number_restraints 0
_refine_ls_restrained_S_all 1.076
_refine_ls_R_factor_all 0.2756
_refine_ls_R_factor_gt 0.1457
_refine_ls_shift/su_max 0.005
_refine_ls_shift/su_mean 0.001
_refine_ls_structure_factor_coef Fsqd
_refine_ls_weighting_details 'calc w=1/[\s^2^(Fo^2^)+(0.1620P)^2^+0.0000P] where P=(Fo^2^+2Fc^2^)/3'
_refine_ls_weighting_scheme calc
_refine_ls_wR_factor_gt 0.3103
_refine_ls_wR_factor_ref 0.3827
_reflns_number_gt 2016
_reflns_number_total 4750
_reflns_threshold_expression >2sigma(I)
_cod_data_source_file om070029csi20070111_112955.cif
_cod_data_source_block 6
_cod_depositor_comments
;
The following automatic conversions were performed:

'_symmetry_cell_setting' value 'Monoclinic' changed to 'monoclinic'
according to /home/saulius/struct/CIF-dictionaries/cif_core.dic
dictionary named 'cif_core.dic' version 2.4.1 from 2010-06-29.

Automatic conversion script
Id: cif_fix_values 1715 2011-07-08 13:25:40Z adriana 
;
_cod_original_sg_symbol_H-M P2(1)/n
_cod_database_code 4073046

loop_
_symmetry_equiv_pos_as_xyz
'x, y, z'
'-x+1/2, y+1/2, -z+1/2'
'-x, -y, -z'
'x-1/2, -y-1/2, z-1/2'

loop_
_atom_site_label
_atom_site_type_symbol
_atom_site_fract_x
_atom_site_fract_y
_atom_site_fract_z
_atom_site_U_iso_or_equiv
_atom_site_adp_type
_atom_site_occupancy
_atom_site_symmetry_multiplicity
_atom_site_calc_flag
_atom_site_refinement_flags
Al1 Al 0.0992(4) 0.67599(19) 0.7441(3) 0.0428(11) Uani 1 1 d .
O1 O -0.0369(7) 0.6116(4) 0.7307(5) 0.046(2) Uani 1 1 d .
C1 C -0.0979(12) 0.5553(7) 0.6795(9) 0.045(3) Uani 1 1 d .
C2 C -0.2423(12) 0.5447(8) 0.7188(12) 0.058(4) Uani 1 1 d .
C3 C -0.0189(13) 0.4714(7) 0.6838(9) 0.044(3) Uani 1 1 d .
C4 C -0.1096(17) 0.5838(7) 0.5921(11) 0.061(4) Uani 1 1 d .
O5 O 0.1792(8) 0.6911(4) 0.6521(5) 0.041(2) Uani 1 1 d .
C5 C 0.2837(13) 0.7218(8) 0.6091(10) 0.060(4) Uani 1 1 d .
C6 C 0.3673(13) 0.6431(7) 0.5786(9) 0.045(3) Uani 1 1 d .
C7 C 0.2339(14) 0.7693(7) 0.5323(9) 0.047(3) Uani 1 1 d .
C8 C 0.3803(13) 0.7723(8) 0.6633(9) 0.047(3) Uani 1 1 d .
O9 O 0.2032(8) 0.6567(5) 0.8276(6) 0.050(2) Uani 1 1 d .
C9 C 0.2542(12) 0.6142(8) 0.8944(9) 0.052(4) Uani 1 1 d .
C10 C 0.3074(13) 0.6740(9) 0.9551(9) 0.056(4) Uani 1 1 d .
C11 C 0.1434(14) 0.5637(7) 0.9322(11) 0.061(5) Uani 1 1 d .
C12 C 0.3686(16) 0.5607(7) 0.8653(11) 0.061(4) Uani 1 1 d .
O13 O 0.0192(7) 0.7730(5) 0.7716(6) 0.047(2) Uani 1 1 d .
C13 C -0.0588(13) 0.8207(7) 0.7077(9) 0.048(4) Uani 1 1 d .
H13A H -0.0313 0.8040 0.6522 0.058 Uiso 1 1 calc R
H13B H -0.0384 0.8786 0.7143 0.058 Uiso 1 1 calc R
C14 C -0.2090(11) 0.8069(7) 0.7169(10) 0.054(4) Uani 1 1 d .
H14A H -0.2587 0.8374 0.6746 0.081 Uiso 1 1 calc R
H14B H -0.2365 0.8248 0.7714 0.081 Uiso 1 1 calc R
H14C H -0.2290 0.7495 0.7105 0.081 Uiso 1 1 calc R
C15 C 0.0214(13) 0.8086(8) 0.8555(8) 0.048(3) Uani 1 1 d .
H15A H 0.0405 0.7658 0.8963 0.058 Uiso 1 1 calc R
H15B H -0.0686 0.8313 0.8670 0.058 Uiso 1 1 calc R
C16 C 0.1262(15) 0.8738(7) 0.8646(9) 0.061(4) Uani 1 1 d .
H16A H 0.1248 0.8955 0.9206 0.092 Uiso 1 1 calc R
H16B H 0.1062 0.9170 0.8252 0.092 Uiso 1 1 calc R
H16C H 0.2156 0.8515 0.8539 0.092 Uiso 1 1 calc R
F1 F -0.3193(7) 0.6079(4) 0.6971(5) 0.063(2) Uani 1 1 d .
F2 F -0.2373(7) 0.5355(4) 0.7993(7) 0.063(2) Uani 1 1 d .
F3 F -0.3047(7) 0.4784(4) 0.6856(6) 0.069(3) Uani 1 1 d .
F4 F -0.0370(7) 0.4369(4) 0.7548(5) 0.056(2) Uani 1 1 d .
F5 F -0.0614(8) 0.4228(4) 0.6252(5) 0.063(2) Uani 1 1 d .
F6 F 0.1108(7) 0.4882(4) 0.6770(6) 0.071(3) Uani 1 1 d .
F7 F -0.2080(8) 0.5461(4) 0.5465(5) 0.069(3) Uani 1 1 d .
F8 F 0.0074(8) 0.5752(4) 0.5531(5) 0.066(2) Uani 1 1 d .
F9 F -0.1368(8) 0.6634(4) 0.5880(5) 0.063(2) Uani 1 1 d .
F10 F 0.3801(8) 0.5900(4) 0.6390(5) 0.063(2) Uani 1 1 d .
F11 F 0.3059(7) 0.6090(4) 0.5150(5) 0.060(2) Uani 1 1 d .
F12 F 0.4906(7) 0.6644(4) 0.5538(5) 0.054(2) Uani 1 1 d .
F13 F 0.1296(7) 0.7293(4) 0.4972(5) 0.061(2) Uani 1 1 d .
F14 F 0.3263(8) 0.7780(4) 0.4783(6) 0.065(2) Uani 1 1 d .
F15 F 0.1882(8) 0.8396(4) 0.5564(5) 0.062(2) Uani 1 1 d .
F16 F 0.4654(7) 0.8144(4) 0.6184(5) 0.062(2) Uani 1 1 d .
F17 F 0.3039(7) 0.8248(4) 0.7073(5) 0.066(2) Uani 1 1 d .
F18 F 0.4535(7) 0.7307(4) 0.7172(5) 0.059(2) Uani 1 1 d .
F19 F 0.3751(8) 0.7362(5) 0.9207(6) 0.072(2) Uani 1 1 d .
F20 F 0.2053(8) 0.7111(4) 0.9980(5) 0.063(2) Uani 1 1 d .
F21 F 0.3916(8) 0.6438(5) 1.0125(5) 0.069(2) Uani 1 1 d .
F22 F 0.0262(7) 0.6033(4) 0.9337(6) 0.071(3) Uani 1 1 d .
F23 F 0.1740(8) 0.5404(5) 1.0101(5) 0.067(2) Uani 1 1 d .
F24 F 0.1171(8) 0.4962(4) 0.8893(6) 0.071(2) Uani 1 1 d .
F25 F 0.4047(8) 0.5051(4) 0.9213(5) 0.068(2) Uani 1 1 d .
F26 F 0.3363(9) 0.5215(5) 0.7960(5) 0.076(3) Uani 1 1 d .
F27 F 0.4794(7) 0.6037(5) 0.8486(5) 0.071(2) Uani 1 1 d .

loop_
_atom_site_aniso_label
_atom_site_aniso_U_11
_atom_site_aniso_U_22
_atom_site_aniso_U_33
_atom_site_aniso_U_23
_atom_site_aniso_U_13
_atom_site_aniso_U_12
Al1 0.037(2) 0.0276(18) 0.063(3) -0.0022(16) -0.0086(19) -0.0044(16)
O1 0.030(4) 0.040(4) 0.070(7) 0.009(4) 0.001(4) -0.008(4)
C1 0.043(7) 0.031(6) 0.062(10) -0.007(6) -0.011(7) 0.003(6)
C2 0.030(7) 0.047(8) 0.097(15) -0.006(8) -0.014(8) 0.006(7)
C3 0.048(8) 0.040(7) 0.044(10) 0.018(6) 0.009(6) -0.015(6)
C4 0.076(11) 0.023(7) 0.086(13) 0.024(7) 0.012(10) -0.006(7)
O5 0.052(5) 0.027(4) 0.045(6) 0.003(3) -0.003(4) -0.011(4)
C5 0.042(8) 0.054(8) 0.084(13) -0.004(8) 0.015(8) -0.006(7)
C6 0.052(9) 0.035(7) 0.049(10) -0.002(6) 0.011(7) -0.003(6)
C7 0.051(8) 0.045(8) 0.044(10) 0.008(6) -0.005(7) -0.014(7)
C8 0.041(7) 0.058(8) 0.043(10) 0.000(7) 0.021(7) -0.026(7)
O9 0.042(5) 0.043(5) 0.066(7) -0.002(4) -0.006(5) 0.007(4)
C9 0.029(7) 0.046(8) 0.082(12) 0.005(7) 0.015(7) 0.007(7)
C10 0.037(8) 0.078(10) 0.054(11) -0.027(8) -0.003(7) -0.016(8)
C11 0.053(9) 0.027(7) 0.101(15) -0.019(7) -0.007(9) 0.004(7)
C12 0.074(11) 0.030(7) 0.078(13) -0.008(7) -0.029(9) 0.001(7)
O13 0.033(4) 0.041(4) 0.068(7) 0.012(4) -0.002(4) 0.007(4)
C13 0.059(8) 0.039(7) 0.047(10) 0.024(6) -0.007(7) 0.013(6)
C14 0.030(7) 0.034(7) 0.097(12) -0.008(7) 0.002(7) 0.003(6)
C15 0.051(8) 0.065(8) 0.028(9) -0.026(6) 0.015(6) 0.005(7)
C16 0.072(9) 0.035(7) 0.076(12) -0.026(7) -0.007(8) -0.025(7)
F1 0.046(4) 0.048(4) 0.096(7) 0.012(4) -0.007(4) 0.012(4)
F2 0.039(4) 0.056(5) 0.093(8) 0.010(4) 0.004(4) -0.006(4)
F3 0.044(4) 0.052(4) 0.110(7) -0.004(4) -0.021(4) -0.011(4)
F4 0.044(4) 0.045(4) 0.079(7) 0.014(4) -0.014(4) 0.000(3)
F5 0.065(5) 0.032(4) 0.092(7) -0.013(4) -0.003(5) -0.003(4)
F6 0.034(4) 0.051(4) 0.129(8) -0.001(4) 0.000(4) 0.006(4)
F7 0.080(5) 0.053(4) 0.072(6) 0.000(4) -0.031(5) -0.027(4)
F8 0.070(6) 0.045(4) 0.083(7) 0.010(4) 0.000(5) -0.016(4)
F9 0.078(5) 0.040(4) 0.070(6) 0.007(3) -0.014(4) 0.001(4)
F10 0.066(5) 0.043(4) 0.082(7) 0.009(4) -0.001(4) 0.001(4)
F11 0.053(4) 0.051(4) 0.075(6) -0.023(4) -0.012(4) 0.002(4)
F12 0.040(4) 0.056(4) 0.065(6) 0.006(4) 0.013(4) 0.009(4)
F13 0.041(4) 0.063(5) 0.077(6) 0.011(4) -0.022(4) -0.002(4)
F14 0.047(5) 0.065(5) 0.082(7) 0.013(4) 0.004(5) 0.007(4)
F15 0.067(5) 0.040(4) 0.080(7) 0.007(4) 0.006(4) 0.003(4)
F16 0.045(4) 0.041(4) 0.100(7) -0.013(4) -0.001(4) -0.012(4)
F17 0.055(5) 0.058(5) 0.084(7) -0.033(4) 0.003(4) -0.011(4)
F18 0.053(4) 0.067(5) 0.058(6) 0.002(4) -0.016(4) -0.005(4)
F19 0.063(5) 0.056(5) 0.094(7) -0.002(4) -0.022(5) -0.016(4)
F20 0.076(5) 0.058(5) 0.054(6) -0.009(4) -0.011(4) -0.005(4)
F21 0.057(5) 0.074(5) 0.076(6) 0.004(4) -0.030(5) 0.001(4)
F22 0.037(4) 0.054(5) 0.122(8) 0.003(4) 0.017(4) -0.005(4)
F23 0.064(5) 0.072(5) 0.065(7) 0.028(4) -0.003(4) -0.010(4)
F24 0.069(5) 0.054(5) 0.090(7) -0.004(4) -0.008(5) -0.014(4)
F25 0.066(5) 0.060(5) 0.077(7) 0.009(4) -0.008(5) 0.017(4)
F26 0.078(6) 0.076(5) 0.074(7) -0.012(5) -0.005(5) 0.029(5)
F27 0.041(4) 0.077(5) 0.095(7) 0.019(5) 0.021(4) 0.010(4)

loop_
_atom_type_symbol
_atom_type_description
_atom_type_scat_dispersion_real
_atom_type_scat_dispersion_imag
_atom_type_scat_source
C C 0.0033 0.0016 'International Tables Vol C Tables 4.2.6.8 and 6.1.1.4'
H H 0.0000 0.0000 'International Tables Vol C Tables 4.2.6.8 and 6.1.1.4'
O O 0.0106 0.0060 'International Tables Vol C Tables 4.2.6.8 and 6.1.1.4'
F F 0.0171 0.0103 'International Tables Vol C Tables 4.2.6.8 and 6.1.1.4'
Al Al 0.0645 0.0514 'International Tables Vol C Tables 4.2.6.8 and 6.1.1.4'

loop_
_geom_angle_atom_site_label_1
_geom_angle_atom_site_label_2
_geom_angle_atom_site_label_3
_geom_angle
O9 Al1 O5 115.7(4)
O9 Al1 O1 115.9(4)
O5 Al1 O1 110.5(4)
O9 Al1 O13 102.9(4)
O5 Al1 O13 106.8(4)
O1 Al1 O13 103.5(4)
C1 O1 Al1 145.4(9)
O1 C1 C4 112.4(10)
O1 C1 C2 102.6(11)
C4 C1 C2 111.3(12)
O1 C1 C3 110.9(9)
C4 C1 C3 110.2(12)
C2 C1 C3 109.2(10)
F2 C2 F1 111.2(12)
F2 C2 F3 107.8(12)
F1 C2 F3 106.1(10)
F2 C2 C1 113.4(10)
F1 C2 C1 108.6(12)
F3 C2 C1 109.5(12)
F4 C3 F5 109.0(10)
F4 C3 F6 108.6(11)
F5 C3 F6 111.5(12)
F4 C3 C1 110.2(12)
F5 C3 C1 110.8(10)
F6 C3 C1 106.7(9)
F8 C4 F9 104.8(10)
F8 C4 F7 108.0(13)
F9 C4 F7 106.5(11)
F8 C4 C1 111.3(12)
F9 C4 C1 111.5(13)
F7 C4 C1 114.2(11)
C5 O5 Al1 150.2(9)
O5 C5 C8 112.4(12)
O5 C5 C7 111.9(11)
C8 C5 C7 111.6(11)
O5 C5 C6 104.5(10)
C8 C5 C6 107.4(11)
C7 C5 C6 108.6(12)
F11 C6 F10 109.4(10)
F11 C6 F12 106.5(11)
F10 C6 F12 109.0(10)
F11 C6 C5 110.7(10)
F10 C6 C5 110.5(11)
F12 C6 C5 110.5(9)
F14 C7 F15 111.0(10)
F14 C7 F13 108.4(12)
F15 C7 F13 107.4(11)
F14 C7 C5 112.8(11)
F15 C7 C5 108.5(12)
F13 C7 C5 108.6(10)
F18 C8 F16 107.1(10)
F18 C8 F17 106.7(11)
F16 C8 F17 108.5(10)
F18 C8 C5 114.9(11)
F16 C8 C5 111.6(11)
F17 C8 C5 107.7(10)
C9 O9 Al1 157.0(8)
O9 C9 C10 107.5(11)
O9 C9 C11 110.1(11)
C10 C9 C11 110.4(13)
O9 C9 C12 108.4(12)
C10 C9 C12 109.9(11)
C11 C9 C12 110.5(11)
F21 C10 F19 105.5(9)
F21 C10 F20 105.4(11)
F19 C10 F20 103.8(11)
F21 C10 C9 114.9(12)
F19 C10 C9 113.9(12)
F20 C10 C9 112.3(10)
F22 C11 F24 105.1(11)
F22 C11 F23 107.6(13)
F24 C11 F23 106.6(11)
F22 C11 C9 111.7(11)
F24 C11 C9 112.7(13)
F23 C11 C9 112.8(11)
F26 C12 F25 107.1(10)
F26 C12 F27 105.7(14)
F25 C12 F27 107.3(11)
F26 C12 C9 112.4(11)
F25 C12 C9 112.4(14)
F27 C12 C9 111.6(10)
C15 O13 C13 114.9(9)
C15 O13 Al1 124.7(7)
C13 O13 Al1 120.4(8)
O13 C13 C14 110.1(10)
O13 C13 H13A 109.6
C14 C13 H13A 109.6
O13 C13 H13B 109.6
C14 C13 H13B 109.6
H13A C13 H13B 108.2
C13 C14 H14A 109.5
C13 C14 H14B 109.5
H14A C14 H14B 109.5
C13 C14 H14C 109.5
H14A C14 H14C 109.5
H14B C14 H14C 109.5
O13 C15 C16 112.0(11)
O13 C15 H15A 109.2
C16 C15 H15A 109.2
O13 C15 H15B 109.2
C16 C15 H15B 109.2
H15A C15 H15B 107.9
C15 C16 H16A 109.5
C15 C16 H16B 109.5
H16A C16 H16B 109.5
C15 C16 H16C 109.5
H16A C16 H16C 109.5
H16B C16 H16C 109.5

loop_
_geom_bond_atom_site_label_1
_geom_bond_atom_site_label_2
_geom_bond_distance
Al1 O9 1.719(9)
Al1 O5 1.728(10)
Al1 O1 1.731(8)
Al1 O13 1.856(9)
O1 C1 1.385(14)
C1 C4 1.50(2)
C1 C2 1.59(2)
C1 C3 1.601(17)
C2 F2 1.318(17)
C2 F1 1.343(14)
C2 F3 1.371(14)
C3 F4 1.305(14)
C3 F5 1.313(15)
C3 F6 1.322(14)
C4 F8 1.341(17)
C4 F9 1.352(13)
C4 F7 1.367(16)
O5 C5 1.362(16)
C5 C8 1.538(18)
C5 C7 1.551(19)
C5 C6 1.632(19)
C6 F11 1.319(14)
C6 F10 1.325(14)
C6 F12 1.342(14)
C7 F14 1.290(16)
C7 F15 1.316(15)
C7 F13 1.346(13)
C8 F18 1.323(15)
C8 F16 1.327(14)
C8 F17 1.367(15)
O9 C9 1.384(15)
C9 C10 1.489(18)
C9 C11 1.52(2)
C9 C12 1.52(2)
C10 F21 1.338(15)
C10 F19 1.359(17)
C10 F20 1.386(15)
C11 F22 1.337(15)
C11 F24 1.345(14)
C11 F23 1.354(17)
C12 F26 1.336(15)
C12 F25 1.342(15)
C12 F27 1.343(17)
O13 C15 1.487(14)
O13 C13 1.508(13)
C13 C14 1.516(17)
C13 H13A 0.9900
C13 H13B 0.9900
C14 H14A 0.9800
C14 H14B 0.9800
C14 H14C 0.9800
C15 C16 1.507(17)
C15 H15A 0.9900
C15 H15B 0.9900
C16 H16A 0.9800
C16 H16B 0.9800
C16 H16C 0.9800

loop_
_geom_torsion_atom_site_label_1
_geom_torsion_atom_site_label_2
_geom_torsion_atom_site_label_3
_geom_torsion_atom_site_label_4
_geom_torsion
O9 Al1 O1 C1 -117.7(13)
O5 Al1 O1 C1 16.5(13)
O13 Al1 O1 C1 130.5(12)
Al1 O1 C1 C4 -49.0(17)
Al1 O1 C1 C2 -168.7(10)
Al1 O1 C1 C3 74.9(16)
O1 C1 C2 F2 -46.8(12)
C4 C1 C2 F2 -167.2(10)
C3 C1 C2 F2 70.9(13)
O1 C1 C2 F1 77.4(13)
C4 C1 C2 F1 -43.0(15)
C3 C1 C2 F1 -165.0(11)
O1 C1 C2 F3 -167.2(10)
C4 C1 C2 F3 72.4(13)
C3 C1 C2 F3 -49.6(15)
O1 C1 C3 F4 70.4(13)
C4 C1 C3 F4 -164.4(11)
C2 C1 C3 F4 -41.8(14)
O1 C1 C3 F5 -168.8(11)
C4 C1 C3 F5 -43.7(14)
C2 C1 C3 F5 78.9(14)
O1 C1 C3 F6 -47.3(15)
C4 C1 C3 F6 77.9(13)
C2 C1 C3 F6 -159.5(11)
O1 C1 C4 F8 79.9(13)
C2 C1 C4 F8 -165.7(10)
C3 C1 C4 F8 -44.4(14)
O1 C1 C4 F9 -36.8(17)
C2 C1 C4 F9 77.6(14)
C3 C1 C4 F9 -161.0(11)
O1 C1 C4 F7 -157.6(10)
C2 C1 C4 F7 -43.2(15)
C3 C1 C4 F7 78.1(15)
O9 Al1 O5 C5 -38.5(17)
O1 Al1 O5 C5 -172.8(15)
O13 Al1 O5 C5 75.4(16)
Al1 O5 C5 C8 -5(2)
Al1 O5 C5 C7 -131.5(14)
Al1 O5 C5 C6 111.2(15)
O5 C5 C6 F11 77.9(13)
C8 C5 C6 F11 -162.5(11)
C7 C5 C6 F11 -41.7(14)
O5 C5 C6 F10 -43.5(14)
C8 C5 C6 F10 76.0(13)
C7 C5 C6 F10 -163.1(10)
O5 C5 C6 F12 -164.3(10)
C8 C5 C6 F12 -44.7(14)
C7 C5 C6 F12 76.1(13)
O5 C5 C7 F14 -160.3(11)
C8 C5 C7 F14 72.7(14)
C6 C5 C7 F14 -45.5(14)
O5 C5 C7 F15 76.3(13)
C8 C5 C7 F15 -50.7(15)
C6 C5 C7 F15 -168.9(10)
O5 C5 C7 F13 -40.2(15)
C8 C5 C7 F13 -167.1(11)
C6 C5 C7 F13 74.7(14)
O5 C5 C8 F18 70.1(14)
C7 C5 C8 F18 -163.2(11)
C6 C5 C8 F18 -44.3(15)
O5 C5 C8 F16 -167.7(10)
C7 C5 C8 F16 -41.0(16)
C6 C5 C8 F16 77.9(14)
O5 C5 C8 F17 -48.7(15)
C7 C5 C8 F17 77.9(14)
C6 C5 C8 F17 -163.1(11)
O5 Al1 O9 C9 -123(2)
O1 Al1 O9 C9 9(2)
O13 Al1 O9 C9 121(2)
Al1 O9 C9 C10 -149.6(18)
Al1 O9 C9 C11 -29(3)
Al1 O9 C9 C12 92(2)
O9 C9 C10 F21 -162.9(11)
C11 C9 C10 F21 77.0(15)
C12 C9 C10 F21 -45.1(17)
O9 C9 C10 F19 -41.0(14)
C11 C9 C10 F19 -161.2(11)
C12 C9 C10 F19 76.8(15)
O9 C9 C10 F20 76.6(14)
C11 C9 C10 F20 -43.5(16)
C12 C9 C10 F20 -165.6(12)
O9 C9 C11 F22 -40.0(16)
C10 C9 C11 F22 78.5(15)
C12 C9 C11 F22 -159.7(12)
O9 C9 C11 F24 78.1(13)
C10 C9 C11 F24 -163.4(11)
C12 C9 C11 F24 -41.7(17)
O9 C9 C11 F23 -161.2(10)
C10 C9 C11 F23 -42.7(14)
C12 C9 C11 F23 79.0(15)
O9 C9 C12 F26 -45.7(15)
C10 C9 C12 F26 -162.9(12)
C11 C9 C12 F26 75.1(17)
O9 C9 C12 F25 -166.6(10)
C10 C9 C12 F25 76.2(14)
C11 C9 C12 F25 -45.8(16)
O9 C9 C12 F27 72.8(14)
C10 C9 C12 F27 -44.4(17)
C11 C9 C12 F27 -166.4(12)
O9 Al1 O13 C15 -14.6(9)
O5 Al1 O13 C15 -136.9(8)
O1 Al1 O13 C15 106.4(9)
O9 Al1 O13 C13 167.5(8)
O5 Al1 O13 C13 45.2(9)
O1 Al1 O13 C13 -71.5(8)
C15 O13 C13 C14 -77.9(12)
Al1 O13 C13 C14 100.2(11)
C13 O13 C15 C16 -81.4(12)
Al1 O13 C15 C16 100.6(12)
